data_4303242
loop_
_publ_author_name
'Marta Mameli'
'M. Carla Aragoni'
'Massimiliano Arca'
'Marta Atzori'
'Andrea Bencini'
'Carla Bazzicalupi'
'Alexander J. Blake'
'Claudia Caltagirone'
'Francesco A. Devillanova'
'Alessandra Garau'
'Michael B. Hursthouse'
'Francesco Isaia'
'Vito Lippolis'
'Barbara Valtancoli'

_publ_section_title
;
Synthesis and Coordination Properties of Quinoline Pendant Arm Derivatives
of [9]aneN3 and [9]aneN2S as Fluorescent Zinc Sensors
;
_journal_name_full 'Inorganic Chemistry'
_journal_page_first 9236
_journal_page_last 9249
_journal_paper_doi 10.1021/ic901012w
_journal_volume 48
_journal_year 2009
_chemical_formula_sum 'C36 H36 Cd Cl2 N6 O8'
_chemical_formula_weight 864.01
_chemical_name_systematic
;
 ?
;
_space_group_IT_number 2
_symmetry_cell_setting triclinic
_symmetry_space_group_name_Hall '-P 1'
_symmetry_space_group_name_H-M 'P -1'
_atom_sites_solution_hydrogens geom
_atom_sites_solution_primary direct
_atom_sites_solution_secondary difmap
_audit_creation_method SHELXL-97
_cell_angle_alpha 71.382(7)
_cell_angle_beta 78.563(5)
_cell_angle_gamma 70.959(6)
_cell_formula_units_Z 2
_cell_length_a 11.7914(7)
_cell_length_b 12.222(1)
_cell_length_c 14.241(1)
_cell_measurement_reflns_used 3128
_cell_measurement_temperature 298
_cell_measurement_theta_max 70.5967
_cell_measurement_theta_min 3.9743
_cell_volume 1828.3(2)
_computing_cell_refinement
;
CrysAlis RED, Oxford Diffraction Ltd.,
Version 1.171.32.5 (release 08-05-2007 CrysAlis171 .NET)
(compiled May  8 2007,13:10:02)
;
_computing_data_collection
;
CrysAlis CCD, Oxford Diffraction Ltd.,
Version 1.171.32.5 (release 08-05-2007 CrysAlis171 .NET)
(compiled May  8 2007,13:10:02)
;
_computing_data_reduction
;
CrysAlis RED, Oxford Diffraction Ltd.,
Version 1.171.32.5 (release 08-05-2007 CrysAlis171 .NET)
(compiled May  8 2007,13:10:02)
;
_computing_molecular_graphics 'ORTEP3 Ver. 1.01\b (Farrugia, 1997)'
_computing_publication_material 'PARST93 (Nardelli, 1993)'
_computing_structure_refinement 'SHELXL-97 (Sheldrick, 1997)'
_computing_structure_solution 'SIR97 (Altomare 1997)'
_diffrn_ambient_temperature 298
_diffrn_detector_area_resol_mean 16.4547
_diffrn_measured_fraction_theta_full 0.991
_diffrn_measured_fraction_theta_max 0.943
_diffrn_measurement_device_type CCD
_diffrn_measurement_method 'omeg scan'
_diffrn_radiation_monochromator graphite
_diffrn_radiation_source 'fine-focus sealed tube'
_diffrn_radiation_type MoK\a
_diffrn_radiation_wavelength 0.71073
_diffrn_reflns_av_R_equivalents 0.0735
_diffrn_reflns_av_sigmaI/netI 0.0948
_diffrn_reflns_limit_h_max 14
_diffrn_reflns_limit_h_min -14
_diffrn_reflns_limit_k_max 14
_diffrn_reflns_limit_k_min -12
_diffrn_reflns_limit_l_max 17
_diffrn_reflns_limit_l_min -16
_diffrn_reflns_number 13896
_diffrn_reflns_theta_full 25.00
_diffrn_reflns_theta_max 25.81
_diffrn_reflns_theta_min 1.83
_diffrn_standards_interval_count infinity
_diffrn_standards_interval_time infinity
_diffrn_standards_number 0
_exptl_absorpt_coefficient_mu 0.804
_exptl_absorpt_correction_T_max 0.923
_exptl_absorpt_correction_T_min 0.666
_exptl_absorpt_correction_type multi-scan
_exptl_absorpt_process_details
;
CrysAlis RED, Oxford Diffraction Ltd.,
Version 1.171.32.29 (release 10-06-2008 CrysAlis171 .NET)
(compiled Jun 10 2008,16:49:55)
Empirical absorption correction using spherical harmonics,
 implemented in SCALE3 ABSPACK scaling algorithm.
;
_exptl_crystal_colour colourless
_exptl_crystal_density_diffrn 1.569
_exptl_crystal_density_method 'not measured'
_exptl_crystal_description prismatic
_exptl_crystal_F_000 880
_exptl_crystal_size_max 0.5
_exptl_crystal_size_mid 0.2
_exptl_crystal_size_min 0.1
_refine_diff_density_max 0.694
_refine_diff_density_min -0.674
_refine_diff_density_rms 0.100
_refine_ls_extinction_method none
_refine_ls_goodness_of_fit_ref 1.029
_refine_ls_hydrogen_treatment constr
_refine_ls_matrix_type full
_refine_ls_number_parameters 496
_refine_ls_number_reflns 6625
_refine_ls_number_restraints 36
_refine_ls_restrained_S_all 1.042
_refine_ls_R_factor_all 0.1184
_refine_ls_R_factor_gt 0.0606
_refine_ls_shift/su_max 0.002
_refine_ls_shift/su_mean 0.000
_refine_ls_structure_factor_coef Fsqd
_refine_ls_weighting_details 'calc w=1/[\s^2^(Fo^2^)+(0.0775P)^2^+0.0000P] where P=(Fo^2^+2Fc^2^)/3'
_refine_ls_weighting_scheme calc
_refine_ls_wR_factor_gt 0.1314
_refine_ls_wR_factor_ref 0.1577
_reflns_number_gt 4042
_reflns_number_total 6625
_reflns_threshold_expression >2sigma(I)
_cod_data_source_file ic901012w_si_002_03.cif
_cod_data_source_block CdL1
_cod_database_code 4303242

loop_
_symmetry_equiv_pos_as_xyz
'x, y, z'
'-x, -y, -z'

loop_
_atom_site_label
_atom_site_type_symbol
_atom_site_fract_x
_atom_site_fract_y
_atom_site_fract_z
_atom_site_U_iso_or_equiv
_atom_site_adp_type
_atom_site_occupancy
_atom_site_symmetry_multiplicity
_atom_site_calc_flag
_atom_site_refinement_flags
_atom_site_disorder_assembly
_atom_site_disorder_group
Cd1 Cd 0.20649(4) 0.21229(5) 0.72469(4) 0.04530(18) Uani 1 1 d . . .
Cl1 Cl -0.23679(15) 0.04647(17) 0.64461(13) 0.0576(5) Uani 1 1 d . . .
Cl2 Cl 0.47124(19) 0.6154(2) 0.73659(18) 0.0762(6) Uani 1 1 d . . .
N1 N 0.3018(5) 0.0115(5) 0.7181(4) 0.0540(15) Uani 1 1 d . . .
O11 O -0.1668(5) 0.0061(6) 0.7261(4) 0.0899(18) Uani 1 1 d . . .
N5 N 0.2227(5) 0.4100(5) 0.6701(4) 0.0594(16) Uani 1 1 d . . .
N3 N 0.0014(5) 0.2273(5) 0.7942(4) 0.0556(15) Uani 1 1 d . . .
N2 N 0.3200(5) 0.1131(5) 0.8634(4) 0.0525(14) Uani 1 1 d . . .
N4 N 0.1027(5) 0.1798(6) 0.6122(4) 0.0578(16) Uani 1 1 d . . .
O12 O -0.1574(6) 0.0621(6) 0.5559(4) 0.0913(19) Uani 1 1 d . . .
O13 O -0.2940(5) -0.0425(6) 0.6503(5) 0.0871(18) Uani 1 1 d . . .
C31 C 0.3074(6) 0.4259(7) 0.5954(6) 0.0587(19) Uani 1 1 d . . .
C19 C 0.3350(6) 0.1692(7) 0.9284(5) 0.0556(18) Uani 1 1 d . . .
C9 C 0.4233(6) 0.0176(7) 0.6677(6) 0.064(2) Uani 1 1 d . . .
H9A H 0.4693 -0.0606 0.6583 0.077 Uiso 1 1 calc R . .
H9B H 0.4649 0.0362 0.7104 0.077 Uiso 1 1 calc R . .
C24 C -0.1676(6) 0.3055(7) 0.9066(6) 0.0607(19) Uani 1 1 d . . .
C12 C 0.3411(6) -0.0701(7) 0.9934(6) 0.065(2) Uani 1 1 d . . .
H12 H 0.3467 -0.1517 1.0126 0.078 Uiso 1 1 calc R . .
C3 C 0.1083(6) 0.0513(7) 0.6533(6) 0.067(2) Uani 1 1 d . . .
H3A H 0.0717 0.0283 0.6100 0.081 Uiso 1 1 calc R . .
H3B H 0.0617 0.0396 0.7181 0.081 Uiso 1 1 calc R . .
C29 C -0.0473(6) 0.2402(6) 0.8870(5) 0.0542(18) Uani 1 1 d . . .
C21 C -0.0713(6) 0.2699(7) 0.7224(6) 0.0576(19) Uani 1 1 d . . .
N7 N 0.3339(5) 0.2300(6) 0.5709(4) 0.0607(16) Uani 1 1 d . . .
C34 C 0.1454(8) 0.6256(7) 0.6440(7) 0.068(2) Uani 1 1 d . . .
O14 O -0.3246(6) 0.1560(6) 0.6501(6) 0.110(2) Uani 1 1 d . . .
C39 C 0.1414(7) 0.5083(7) 0.6959(6) 0.062(2) Uani 1 1 d . . .
C15 C 0.3554(7) 0.1673(9) 1.0951(6) 0.073(2) Uani 1 1 d . . .
H15 H 0.3586 0.1278 1.1626 0.088 Uiso 1 1 calc R . .
C30 C 0.3953(6) 0.3185(7) 0.5697(6) 0.066(2) Uani 1 1 d . . .
H30A H 0.4369 0.3430 0.5040 0.079 Uiso 1 1 calc R . .
H30B H 0.4548 0.2814 0.6172 0.079 Uiso 1 1 calc R . .
C8 C 0.4187(7) 0.1130(7) 0.5659(6) 0.069(2) Uani 1 1 d . . .
H8A H 0.4987 0.1228 0.5420 0.083 Uiso 1 1 calc R . .
H8B H 0.3950 0.0848 0.5184 0.083 Uiso 1 1 calc R . .
C25 C -0.2093(8) 0.3233(8) 1.0024(7) 0.074(2) Uani 1 1 d . . .
H25 H -0.2886 0.3675 1.0152 0.088 Uiso 1 1 calc R . .
C6 C 0.2486(7) 0.2792(8) 0.4936(6) 0.072(2) Uani 1 1 d . . .
H6A H 0.2945 0.2830 0.4286 0.086 Uiso 1 1 calc R . .
H6B H 0.2025 0.3607 0.4946 0.086 Uiso 1 1 calc R . .
C33 C 0.2371(9) 0.6399(8) 0.5671(7) 0.083(3) Uani 1 1 d . . .
H33 H 0.2431 0.7167 0.5322 0.100 Uiso 1 1 calc R . .
C11 C 0.3264(6) -0.0026(7) 0.8933(6) 0.0553(18) Uani 1 1 d . . .
C16 C 0.3600(8) 0.2803(10) 1.0629(7) 0.085(3) Uani 1 1 d . . .
H16 H 0.3662 0.3191 1.1074 0.102 Uiso 1 1 calc R . .
C20 C -0.0214(6) 0.2579(7) 0.6183(5) 0.062(2) Uani 1 1 d . . .
H20A H -0.0729 0.2259 0.5956 0.074 Uiso 1 1 calc R . .
H20B H -0.0239 0.3373 0.5737 0.074 Uiso 1 1 calc R . .
C13 C 0.3473(7) -0.0165(8) 1.0621(6) 0.071(2) Uani 1 1 d . . .
H13 H 0.3524 -0.0598 1.1287 0.085 Uiso 1 1 calc R . .
C14 C 0.3459(6) 0.1052(8) 1.0305(5) 0.0594(19) Uani 1 1 d . . .
C10 C 0.3091(7) -0.0642(7) 0.8226(6) 0.065(2) Uani 1 1 d . . .
H10A H 0.3758 -0.1365 0.8241 0.078 Uiso 1 1 calc R . .
H10B H 0.2357 -0.0886 0.8461 0.078 Uiso 1 1 calc R . .
C26 C -0.1346(8) 0.2764(9) 1.0760(7) 0.085(3) Uani 1 1 d . . .
H26 H -0.1612 0.2918 1.1378 0.102 Uiso 1 1 calc R . .
C32 C 0.3179(8) 0.5423(8) 0.5429(6) 0.073(2) Uani 1 1 d . . .
H32 H 0.3798 0.5519 0.4919 0.088 Uiso 1 1 calc R . .
C18 C 0.3403(7) 0.2870(8) 0.8947(6) 0.073(2) Uani 1 1 d . . .
H18 H 0.3339 0.3291 0.8280 0.087 Uiso 1 1 calc R . .
C35 C 0.0550(11) 0.7233(8) 0.6708(8) 0.092(3) Uani 1 1 d . . .
H35 H 0.0571 0.8016 0.6366 0.111 Uiso 1 1 calc R . .
C5 C 0.1622(7) 0.2060(8) 0.5074(6) 0.072(2) Uani 1 1 d . . .
H5A H 0.1009 0.2498 0.4619 0.086 Uiso 1 1 calc R . .
H5B H 0.2057 0.1308 0.4913 0.086 Uiso 1 1 calc R . .
C27 C -0.0177(8) 0.2051(10) 1.0578(7) 0.090(3) Uani 1 1 d . . .
H27 H 0.0319 0.1687 1.1090 0.108 Uiso 1 1 calc R . .
C22 C -0.1957(7) 0.3282(8) 0.7385(6) 0.076(2) Uani 1 1 d . . .
H22 H -0.2457 0.3520 0.6884 0.091 Uiso 1 1 calc R . .
C2 C 0.2367(6) -0.0302(7) 0.6639(6) 0.072(2) Uani 1 1 d . . .
H2A H 0.2347 -0.1118 0.6996 0.087 Uiso 1 1 calc R . .
H2B H 0.2793 -0.0309 0.5983 0.087 Uiso 1 1 calc R . .
C28 C 0.0245(7) 0.1883(8) 0.9653(6) 0.075(2) Uani 1 1 d . . .
H284 H 0.1030 0.1410 0.9545 0.089 Uiso 1 1 calc R . .
C38 C 0.0523(9) 0.4927(8) 0.7745(7) 0.088(3) Uani 1 1 d . . .
H38 H 0.0510 0.4152 0.8119 0.106 Uiso 1 1 calc R . .
C17 C 0.3553(8) 0.3417(9) 0.9607(7) 0.085(3) Uani 1 1 d . . .
H17 H 0.3624 0.4197 0.9375 0.102 Uiso 1 1 calc R . .
C36 C -0.0343(10) 0.7057(10) 0.7448(9) 0.100(4) Uani 1 1 d . . .
H36 H -0.0949 0.7708 0.7597 0.120 Uiso 1 1 calc R . .
C23 C -0.2407(7) 0.3487(8) 0.8294(7) 0.075(2) Uani 1 1 d . . .
H23 H -0.3209 0.3919 0.8397 0.090 Uiso 1 1 calc R . .
C37 C -0.0337(9) 0.5890(10) 0.7979(8) 0.100(3) Uani 1 1 d . . .
H37 H -0.0930 0.5760 0.8505 0.120 Uiso 1 1 calc R . .
O21 O 0.5234(7) 0.5194(6) 0.6953(5) 0.120(2) Uani 1 1 d U . .
O23 O 0.567(2) 0.634(2) 0.763(2) 0.189(8) Uani 0.50 1 d PU . .
O22 O 0.3498(10) 0.6249(11) 0.7642(8) 0.202(4) Uani 1 1 d U . .
O24' O 0.505(2) 0.719(2) 0.6854(18) 0.163(8) Uani 0.50 1 d PU . .
O24 O 0.4377(14) 0.7251(13) 0.6507(12) 0.104(5) Uani 0.50 1 d PU . .
O23' O 0.4946(11) 0.5840(11) 0.8394(8) 0.080(3) Uani 0.50 1 d PU . .

loop_
_atom_site_aniso_label
_atom_site_aniso_U_11
_atom_site_aniso_U_22
_atom_site_aniso_U_33
_atom_site_aniso_U_23
_atom_site_aniso_U_13
_atom_site_aniso_U_12
Cd1 0.0422(3) 0.0504(3) 0.0460(3) -0.0190(2) -0.00360(19) -0.0117(2)
Cl1 0.0539(10) 0.0583(12) 0.0593(11) -0.0191(9) -0.0038(9) -0.0125(9)
Cl2 0.0620(12) 0.0792(16) 0.0830(15) -0.0345(13) -0.0078(11) -0.0021(11)
N1 0.051(3) 0.061(4) 0.058(4) -0.029(3) -0.009(3) -0.012(3)
O11 0.093(4) 0.108(5) 0.072(4) -0.018(4) -0.025(3) -0.030(4)
N5 0.062(4) 0.055(4) 0.062(4) -0.012(3) -0.007(3) -0.020(3)
N3 0.045(3) 0.073(4) 0.046(3) -0.017(3) -0.005(3) -0.013(3)
N2 0.050(3) 0.055(4) 0.057(4) -0.018(3) -0.015(3) -0.011(3)
N4 0.051(3) 0.071(4) 0.058(4) -0.028(3) -0.011(3) -0.012(3)
O12 0.104(5) 0.106(5) 0.068(4) -0.024(3) 0.016(3) -0.050(4)
O13 0.079(4) 0.099(5) 0.103(5) -0.041(4) 0.005(3) -0.047(4)
C31 0.055(4) 0.066(5) 0.061(5) -0.010(4) -0.018(4) -0.024(4)
C19 0.052(4) 0.059(5) 0.058(5) -0.018(4) -0.012(3) -0.013(4)
C9 0.049(4) 0.070(5) 0.075(5) -0.034(4) -0.005(4) -0.007(4)
C24 0.054(4) 0.058(5) 0.069(5) -0.019(4) 0.002(4) -0.018(4)
C12 0.064(5) 0.058(5) 0.063(5) -0.009(4) -0.002(4) -0.015(4)
C3 0.059(5) 0.083(6) 0.076(5) -0.040(5) -0.011(4) -0.021(4)
C29 0.051(4) 0.059(5) 0.058(5) -0.025(4) 0.005(3) -0.020(4)
C21 0.055(4) 0.059(5) 0.061(5) -0.021(4) -0.005(4) -0.015(4)
N7 0.052(3) 0.079(5) 0.050(4) -0.021(3) -0.007(3) -0.013(3)
C34 0.084(6) 0.052(5) 0.076(6) -0.009(4) -0.040(5) -0.018(5)
O14 0.094(5) 0.078(5) 0.151(7) -0.053(4) -0.026(4) 0.012(4)
C39 0.059(5) 0.050(5) 0.076(6) -0.018(4) -0.009(4) -0.015(4)
C15 0.072(5) 0.093(7) 0.057(5) -0.022(5) -0.012(4) -0.022(5)
C30 0.052(4) 0.079(6) 0.061(5) -0.007(4) -0.003(4) -0.025(4)
C8 0.056(4) 0.087(6) 0.064(5) -0.035(5) 0.003(4) -0.012(4)
C25 0.067(5) 0.077(6) 0.084(6) -0.039(5) 0.019(5) -0.030(5)
C6 0.071(5) 0.094(7) 0.051(5) -0.024(4) -0.004(4) -0.020(5)
C33 0.109(8) 0.064(6) 0.082(7) 0.015(5) -0.050(6) -0.042(6)
C11 0.045(4) 0.054(5) 0.068(5) -0.018(4) -0.005(3) -0.014(3)
C16 0.090(6) 0.104(8) 0.075(7) -0.046(6) -0.018(5) -0.019(6)
C20 0.048(4) 0.080(6) 0.062(5) -0.023(4) -0.017(3) -0.013(4)
C13 0.062(5) 0.089(7) 0.051(5) -0.007(5) -0.004(4) -0.019(5)
C14 0.048(4) 0.083(6) 0.051(5) -0.025(4) -0.002(3) -0.018(4)
C10 0.061(5) 0.054(5) 0.083(6) -0.024(4) -0.009(4) -0.015(4)
C26 0.084(6) 0.117(8) 0.064(6) -0.046(6) 0.021(5) -0.040(6)
C32 0.076(6) 0.082(6) 0.067(5) 0.003(5) -0.020(4) -0.045(5)
C18 0.095(6) 0.070(6) 0.065(5) -0.020(5) -0.021(4) -0.030(5)
C35 0.130(9) 0.043(5) 0.112(9) -0.013(6) -0.078(7) -0.005(6)
C5 0.068(5) 0.098(7) 0.061(5) -0.036(5) -0.013(4) -0.019(5)
C27 0.078(6) 0.140(9) 0.070(6) -0.046(6) 0.002(5) -0.043(6)
C22 0.050(4) 0.089(6) 0.077(6) -0.026(5) -0.015(4) 0.004(4)
C2 0.060(5) 0.078(6) 0.091(6) -0.046(5) -0.009(4) -0.013(4)
C28 0.061(5) 0.109(7) 0.049(5) -0.028(5) 0.001(4) -0.016(5)
C38 0.104(7) 0.061(6) 0.097(7) -0.034(5) 0.009(6) -0.020(5)
C17 0.097(7) 0.076(6) 0.102(8) -0.042(6) -0.019(5) -0.028(5)
C36 0.111(9) 0.080(8) 0.122(9) -0.054(7) -0.055(7) 0.007(7)
C23 0.053(5) 0.079(6) 0.082(6) -0.026(5) 0.007(4) -0.008(4)
C37 0.106(8) 0.081(8) 0.116(9) -0.051(7) 0.001(6) -0.016(6)
O21 0.133(5) 0.101(5) 0.120(5) -0.055(4) -0.038(4) 0.015(4)
O23 0.192(11) 0.202(12) 0.208(12) -0.068(9) -0.081(9) -0.053(9)
O22 0.157(7) 0.247(9) 0.179(8) -0.073(7) 0.024(6) -0.037(6)
O24' 0.176(11) 0.143(11) 0.162(12) -0.026(8) 0.008(9) -0.066(9)
O24 0.112(8) 0.080(8) 0.109(9) -0.018(6) -0.019(7) -0.016(7)
O23' 0.097(7) 0.103(7) 0.061(6) -0.041(5) -0.024(5) -0.029(6)

loop_
_atom_type_symbol
_atom_type_description
_atom_type_scat_dispersion_real
_atom_type_scat_dispersion_imag
_atom_type_scat_source
C C 0.0033 0.0016 'International Tables Vol C Tables 4.2.6.8 and 6.1.1.4'
H H 0.0000 0.0000 'International Tables Vol C Tables 4.2.6.8 and 6.1.1.4'
N N 0.0061 0.0033 'International Tables Vol C Tables 4.2.6.8 and 6.1.1.4'
O O 0.0106 0.0060 'International Tables Vol C Tables 4.2.6.8 and 6.1.1.4'
Cl Cl 0.1484 0.1585 'International Tables Vol C Tables 4.2.6.8 and 6.1.1.4'
Cd Cd -0.8075 1.2024 'International Tables Vol C Tables 4.2.6.8 and 6.1.1.4'

loop_
_geom_angle_atom_site_label_1
_geom_angle_atom_site_label_2
_geom_angle_atom_site_label_3
_geom_angle
_geom_angle_site_symmetry_1
_geom_angle_site_symmetry_3
_geom_angle_publ_flag
N5 Cd1 N1 144.9(2) . . ?
N5 Cd1 N2 106.0(2) . . ?
N1 Cd1 N2 72.56(19) . . ?
N5 Cd1 N7 72.9(2) . . ?
N1 Cd1 N7 75.3(2) . . ?
N2 Cd1 N7 111.60(19) . . ?
N5 Cd1 N4 110.3(2) . . ?
N1 Cd1 N4 74.4(2) . . ?
N2 Cd1 N4 143.2(2) . . ?
N7 Cd1 N4 74.5(2) . . ?
N5 Cd1 N3 106.0(2) . . ?
N1 Cd1 N3 108.2(2) . . ?
N2 Cd1 N3 104.45(19) . . ?
N7 Cd1 N3 142.81(19) . . ?
N4 Cd1 N3 71.19(19) . . ?
O14 Cl1 O12 111.4(4) . . ?
O14 Cl1 O11 108.5(4) . . ?
O12 Cl1 O11 107.6(4) . . ?
O14 Cl1 O13 110.2(4) . . ?
O12 Cl1 O13 109.9(4) . . ?
O11 Cl1 O13 109.2(4) . . ?
O23 Cl2 O22 141.5(12) . . ?
O23 Cl2 O24' 60.5(12) . . ?
O22 Cl2 O24' 118.7(12) . . ?
O23 Cl2 O21 104.0(11) . . ?
O22 Cl2 O21 109.2(6) . . ?
O24' Cl2 O21 114.9(10) . . ?
O23 Cl2 O23' 57.3(11) . . ?
O22 Cl2 O23' 91.8(7) . . ?
O24' Cl2 O23' 108.0(12) . . ?
O21 Cl2 O23' 112.0(6) . . ?
O23 Cl2 O24 100.3(12) . . ?
O22 Cl2 O24 88.9(8) . . ?
O24' Cl2 O24 39.9(10) . . ?
O21 Cl2 O24 106.0(7) . . ?
O23' Cl2 O24 139.4(8) . . ?
C2 N1 C9 112.9(6) . . ?
C2 N1 C10 110.9(6) . . ?
C9 N1 C10 110.9(5) . . ?
C2 N1 Cd1 112.7(4) . . ?
C9 N1 Cd1 102.3(4) . . ?
C10 N1 Cd1 106.7(4) . . ?
C31 N5 C39 119.5(7) . . ?
C31 N5 Cd1 113.3(5) . . ?
C39 N5 Cd1 126.0(5) . . ?
C21 N3 C29 118.1(6) . . ?
C21 N3 Cd1 110.6(4) . . ?
C29 N3 Cd1 126.5(4) . . ?
C11 N2 C19 120.3(6) . . ?
C11 N2 Cd1 110.5(4) . . ?
C19 N2 Cd1 124.4(5) . . ?
C20 N4 C3 112.0(6) . . ?
C20 N4 C5 110.9(6) . . ?
C3 N4 C5 111.5(6) . . ?
C20 N4 Cd1 107.0(4) . . ?
C3 N4 Cd1 103.0(4) . . ?
C5 N4 Cd1 112.1(4) . . ?
N5 C31 C32 121.1(8) . . ?
N5 C31 C30 118.6(7) . . ?
C32 C31 C30 120.2(7) . . ?
N2 C19 C18 120.4(7) . . ?
N2 C19 C14 119.8(7) . . ?
C18 C19 C14 119.8(7) . . ?
N1 C9 C8 112.8(6) . . ?
C23 C24 C29 117.2(7) . . ?
C23 C24 C25 123.3(7) . . ?
C29 C24 C25 119.5(7) . . ?
C13 C12 C11 120.5(8) . . ?
N4 C3 C2 112.9(6) . . ?
N3 C29 C28 119.3(6) . . ?
N3 C29 C24 122.6(7) . . ?
C28 C29 C24 118.1(7) . . ?
N3 C21 C22 122.4(7) . . ?
N3 C21 C20 120.1(6) . . ?
C22 C21 C20 117.5(7) . . ?
C8 N7 C30 112.7(6) . . ?
C8 N7 C6 112.6(6) . . ?
C30 N7 C6 111.6(6) . . ?
C8 N7 Cd1 111.0(4) . . ?
C30 N7 Cd1 104.1(4) . . ?
C6 N7 Cd1 104.1(4) . . ?
C33 C34 C39 117.9(8) . . ?
C33 C34 C35 123.4(9) . . ?
C39 C34 C35 118.7(9) . . ?
N5 C39 C38 120.1(7) . . ?
N5 C39 C34 121.5(7) . . ?
C38 C39 C34 118.5(8) . . ?
C16 C15 C14 122.1(8) . . ?
N7 C30 C31 111.0(6) . . ?
N7 C8 C9 112.5(6) . . ?
C26 C25 C24 120.7(8) . . ?
N7 C6 C5 113.7(7) . . ?
C32 C33 C34 120.2(8) . . ?
N2 C11 C12 121.2(7) . . ?
N2 C11 C10 120.5(7) . . ?
C12 C11 C10 118.1(7) . . ?
C15 C16 C17 119.7(8) . . ?
N4 C20 C21 113.6(6) . . ?
C12 C13 C14 118.8(7) . . ?
C13 C14 C15 123.0(8) . . ?
C13 C14 C19 119.0(7) . . ?
C15 C14 C19 118.0(8) . . ?
N1 C10 C11 114.2(6) . . ?
C25 C26 C27 119.3(8) . . ?
C33 C32 C31 119.7(8) . . ?
C17 C18 C19 119.7(8) . . ?
C36 C35 C34 121.6(10) . . ?
N4 C5 C6 111.5(6) . . ?
C28 C27 C26 120.6(9) . . ?
C23 C22 C21 118.5(8) . . ?
N1 C2 C3 111.0(6) . . ?
C27 C28 C29 121.5(8) . . ?
C37 C38 C39 121.1(9) . . ?
C18 C17 C16 120.6(9) . . ?
C35 C36 C37 118.7(10) . . ?
C22 C23 C24 120.7(7) . . ?
C38 C37 C36 121.2(10) . . ?
O23' O23 Cl2 64.3(12) . . ?
O23' O23 O24' 114(2) . . ?
Cl2 O23 O24' 60.5(13) . . ?
O24 O24' Cl2 76.2(18) . . ?
O24 O24' O23 135(3) . . ?
Cl2 O24' O23 59.0(13) . . ?
O24' O24 Cl2 64.0(17) . . ?
O23 O23' Cl2 58.4(10) . . ?

loop_
_geom_bond_atom_site_label_1
_geom_bond_atom_site_label_2
_geom_bond_distance
_geom_bond_site_symmetry_2
_geom_bond_publ_flag
Cd1 N5 2.350(6) . ?
Cd1 N1 2.367(6) . ?
Cd1 N2 2.371(5) . ?
Cd1 N7 2.389(6) . ?
Cd1 N4 2.393(5) . ?
Cd1 N3 2.395(5) . ?
Cl1 O14 1.414(6) . ?
Cl1 O12 1.416(6) . ?
Cl1 O11 1.421(6) . ?
Cl1 O13 1.430(6) . ?
Cl2 O23 1.37(2) . ?
Cl2 O22 1.384(10) . ?
Cl2 O24' 1.39(2) . ?
Cl2 O21 1.387(7) . ?
Cl2 O23' 1.448(10) . ?
Cl2 O24 1.500(15) . ?
N1 C2 1.478(9) . ?
N1 C9 1.484(9) . ?
N1 C10 1.483(9) . ?
N5 C31 1.319(9) . ?
N5 C39 1.375(9) . ?
N3 C21 1.330(9) . ?
N3 C29 1.368(8) . ?
N2 C11 1.320(9) . ?
N2 C19 1.382(9) . ?
N4 C20 1.467(8) . ?
N4 C3 1.474(9) . ?
N4 C5 1.500(9) . ?
C31 C32 1.413(10) . ?
C31 C30 1.483(10) . ?
C19 C18 1.383(10) . ?
C19 C14 1.422(10) . ?
C9 C8 1.541(10) . ?
C24 C23 1.393(11) . ?
C24 C29 1.406(9) . ?
C24 C25 1.415(10) . ?
C12 C13 1.364(11) . ?
C12 C11 1.413(10) . ?
C3 C2 1.522(9) . ?
C29 C28 1.391(10) . ?
C21 C22 1.414(9) . ?
C21 C20 1.517(10) . ?
N7 C8 1.467(9) . ?
N7 C30 1.479(9) . ?
N7 C6 1.486(9) . ?
C34 C33 1.389(12) . ?
C34 C39 1.399(10) . ?
C34 C35 1.417(12) . ?
C39 C38 1.386(11) . ?
C15 C16 1.325(12) . ?
C15 C14 1.407(10) . ?
C25 C26 1.364(12) . ?
C6 C5 1.510(10) . ?
C33 C32 1.357(12) . ?
C11 C10 1.513(10) . ?
C16 C17 1.412(12) . ?
C13 C14 1.405(11) . ?
C26 C27 1.394(12) . ?
C18 C17 1.379(11) . ?
C35 C36 1.352(14) . ?
C27 C28 1.369(10) . ?
C22 C23 1.366(11) . ?
C38 C37 1.365(11) . ?
C36 C37 1.383(14) . ?
O23 O23' 1.35(3) . ?
O23 O24' 1.39(3) . ?
O24' O24 0.99(2) . ?
